data_4069529
loop_
_publ_author_name
'Busetto, Luigi'
'Marchetti, Fabio'
'Mazzoni, Rita'
'Salmi, Mauro'
'Zacchini, Stefano'
'Zanotti, Valerio'

_publ_section_title
;
 Functionalized Ferrocenes from [3+2] Cycloadditions in Bridging
 Vinylalkylidene Diiron Complexes
;
_journal_issue 12
_journal_name_full Organometallics
_journal_page_first 3465
_journal_paper_doi 10.1021/om9002472
_journal_volume 28
_journal_year 2009
_chemical_formula_sum 'C30 H26 Fe O'
_chemical_formula_weight 458.36
_chemical_name_systematic
; 
 ? 
;
_space_group_IT_number 2
_symmetry_cell_setting triclinic
_symmetry_space_group_name_Hall '-P 1'
_symmetry_space_group_name_H-M 'P -1'
_atom_sites_solution_hydrogens geom
_atom_sites_solution_primary direct
_atom_sites_solution_secondary difmap
_audit_creation_method SHELXL-97
_cell_angle_alpha 89.3930(10)
_cell_angle_beta 73.7160(10)
_cell_angle_gamma 73.6680(10)
_cell_formula_units_Z 2
_cell_length_a 10.3008(9)
_cell_length_b 10.6616(9)
_cell_length_c 11.2231(10)
_cell_measurement_reflns_used 3694
_cell_measurement_temperature 293(2)
_cell_measurement_theta_max 25.1865
_cell_measurement_theta_min 2.422
_cell_volume 1132.25(17)
_computing_structure_refinement 'SHELXL-97 (Sheldrick, 1997)'
_computing_structure_solution 'SHELXS-97 (Sheldrick, 1990)'
_diffrn_ambient_temperature 293(2)
_diffrn_measured_fraction_theta_full 0.993
_diffrn_measured_fraction_theta_max 0.993
_diffrn_measurement_device_type 'CCD area detector'
_diffrn_measurement_method 'phi and omega scans'
_diffrn_radiation_monochromator graphite
_diffrn_radiation_source 'fine-focus sealed tube'
_diffrn_radiation_type MoK\a
_diffrn_radiation_wavelength 0.71073
_diffrn_reflns_av_R_equivalents 0.0266
_diffrn_reflns_av_sigmaI/netI 0.0354
_diffrn_reflns_limit_h_max 13
_diffrn_reflns_limit_h_min -13
_diffrn_reflns_limit_k_max 13
_diffrn_reflns_limit_k_min -13
_diffrn_reflns_limit_l_max 14
_diffrn_reflns_limit_l_min -14
_diffrn_reflns_number 12690
_diffrn_reflns_theta_full 27.00
_diffrn_reflns_theta_max 27.00
_diffrn_reflns_theta_min 1.90
_exptl_absorpt_coefficient_mu 0.686
_exptl_absorpt_correction_T_max 0.9101
_exptl_absorpt_correction_T_min 0.8637
_exptl_absorpt_correction_type empirical
_exptl_crystal_colour 'bright orange'
_exptl_crystal_density_diffrn 1.344
_exptl_crystal_density_method 'not measured'
_exptl_crystal_description prism
_exptl_crystal_F_000 480
_exptl_crystal_size_max 0.22
_exptl_crystal_size_mid 0.16
_exptl_crystal_size_min 0.14
_refine_diff_density_max 0.256
_refine_diff_density_min -0.208
_refine_diff_density_rms 0.042
_refine_ls_extinction_method none
_refine_ls_goodness_of_fit_ref 1.034
_refine_ls_hydrogen_treatment constr
_refine_ls_matrix_type full
_refine_ls_number_parameters 291
_refine_ls_number_reflns 4902
_refine_ls_number_restraints 198
_refine_ls_restrained_S_all 1.065
_refine_ls_R_factor_all 0.0548
_refine_ls_R_factor_gt 0.0386
_refine_ls_shift/su_max 0.001
_refine_ls_shift/su_mean 0.000
_refine_ls_structure_factor_coef Fsqd
_refine_ls_weighting_details 'calc w=1/[\s^2^(Fo^2^)+(0.0436P)^2^+0.2439P] where P=(Fo^2^+2Fc^2^)/3'
_refine_ls_weighting_scheme calc
_refine_ls_wR_factor_gt 0.0896
_refine_ls_wR_factor_ref 0.0977
_reflns_number_gt 3814
_reflns_number_total 4902
_reflns_threshold_expression >2sigma(I)
_cod_data_source_file om9002472_si_002.cif
_cod_data_source_block p-1
_cod_original_sg_symbol_H-M P-1
_cod_database_code 4069529

loop_
_symmetry_equiv_pos_as_xyz
'x, y, z'
'-x, -y, -z'

loop_
_atom_site_label
_atom_site_type_symbol
_atom_site_fract_x
_atom_site_fract_y
_atom_site_fract_z
_atom_site_U_iso_or_equiv
_atom_site_adp_type
_atom_site_occupancy
_atom_site_symmetry_multiplicity
_atom_site_calc_flag
_atom_site_refinement_flags
Fe1 Fe 0.70546(3) 0.64696(3) 0.84596(3) 0.04169(11) Uani 1 1 d .
O1 O 0.98845(16) 0.42052(16) 0.61771(15) 0.0531(4) Uani 1 1 d .
H50 H 0.9822 0.4851 0.6604 0.080 Uiso 1 1 calc R
C1 C 0.6847(3) 0.7951(3) 0.9693(3) 0.0678(7) Uani 1 1 d U
H1 H 0.6210 0.8784 0.9790 0.081 Uiso 1 1 calc R
C2 C 0.8192(3) 0.7583(3) 0.8894(3) 0.0733(8) Uani 1 1 d U
H2 H 0.8621 0.8117 0.8360 0.088 Uiso 1 1 calc R
C3 C 0.6588(4) 0.6890(3) 1.0328(2) 0.0769(8) Uani 1 1 d U
H3 H 0.5754 0.6886 1.0922 0.092 Uiso 1 1 calc R
C4 C 0.8807(3) 0.6252(4) 0.9028(3) 0.0879(10) Uani 1 1 d U
H4 H 0.9716 0.5747 0.8604 0.105 Uiso 1 1 calc R
C5 C 0.7789(5) 0.5830(3) 0.9925(3) 0.0868(10) Uani 1 1 d U
H5 H 0.7902 0.4990 1.0198 0.104 Uiso 1 1 calc R
C6 C 0.7357(2) 0.51299(19) 0.70390(18) 0.0389(4) Uani 1 1 d U
C7 C 0.6050(2) 0.5261(2) 0.7963(2) 0.0449(5) Uani 1 1 d U
H7 H 0.5790 0.4591 0.8416 0.054 Uiso 1 1 calc R
C8 C 0.5209(2) 0.6584(2) 0.8077(2) 0.0469(5) Uani 1 1 d U
H8 H 0.4306 0.6928 0.8618 0.056 Uiso 1 1 calc R
C9 C 0.5987(2) 0.7298(2) 0.72194(19) 0.0417(5) Uani 1 1 d U
C10 C 0.7310(2) 0.6391(2) 0.65917(18) 0.0408(5) Uani 1 1 d U
H10 H 0.8031 0.6591 0.5984 0.049 Uiso 1 1 calc R
C11 C 0.8557(2) 0.3897(2) 0.65352(19) 0.0407(5) Uani 1 1 d U
C12 C 0.8595(2) 0.2901(2) 0.75300(19) 0.0442(5) Uani 1 1 d U
C13 C 0.9553(3) 0.2706(2) 0.8206(2) 0.0600(6) Uani 1 1 d U
H13 H 1.0224 0.3163 0.8041 0.072 Uiso 1 1 calc R
C14 C 0.9527(3) 0.1837(3) 0.9128(3) 0.0752(8) Uani 1 1 d U
H14 H 1.0171 0.1723 0.9586 0.090 Uiso 1 1 calc R
C15 C 0.8561(3) 0.1143(3) 0.9371(3) 0.0752(8) Uani 1 1 d U
H15 H 0.8549 0.0559 0.9993 0.090 Uiso 1 1 calc R
C16 C 0.7609(3) 0.1308(2) 0.8698(3) 0.0667(7) Uani 1 1 d U
H16 H 0.6954 0.0834 0.8860 0.080 Uiso 1 1 calc R
C17 C 0.7624(3) 0.2186(2) 0.7773(2) 0.0522(6) Uani 1 1 d U
H17 H 0.6980 0.2295 0.7314 0.063 Uiso 1 1 calc R
C18 C 0.8457(2) 0.3277(2) 0.5350(2) 0.0451(5) Uani 1 1 d U
C19 C 0.9405(3) 0.2065(2) 0.4855(2) 0.0593(6) Uani 1 1 d U
H19 H 1.0069 0.1645 0.5256 0.071 Uiso 1 1 calc R
C20 C 0.9375(4) 0.1475(3) 0.3777(3) 0.0770(8) Uani 1 1 d U
H20 H 1.0010 0.0661 0.3461 0.092 Uiso 1 1 calc R
C21 C 0.8418(4) 0.2084(4) 0.3175(3) 0.0862(10) Uani 1 1 d U
H21 H 0.8403 0.1688 0.2446 0.103 Uiso 1 1 calc R
C22 C 0.7479(4) 0.3281(3) 0.3643(3) 0.0841(9) Uani 1 1 d U
H22 H 0.6833 0.3699 0.3225 0.101 Uiso 1 1 calc R
C23 C 0.7484(3) 0.3877(3) 0.4741(2) 0.0623(7) Uani 1 1 d U
H23 H 0.6830 0.4682 0.5062 0.075 Uiso 1 1 calc R
C24 C 0.5515(2) 0.8706(2) 0.70083(19) 0.0427(5) Uani 1 1 d U
C25 C 0.4153(3) 0.9466(2) 0.7576(2) 0.0599(6) Uani 1 1 d U
H25 H 0.3529 0.9099 0.8130 0.072 Uiso 1 1 calc R
C26 C 0.3699(3) 1.0769(3) 0.7332(3) 0.0666(7) Uani 1 1 d U
H26 H 0.2775 1.1258 0.7731 0.080 Uiso 1 1 calc R
C27 C 0.4570(3) 1.1355(2) 0.6523(2) 0.0536(6) Uani 1 1 d U
C28 C 0.5922(3) 1.0609(2) 0.5968(2) 0.0600(6) Uani 1 1 d U
H28 H 0.6542 1.0985 0.5420 0.072 Uiso 1 1 calc R
C29 C 0.6394(3) 0.9310(2) 0.6198(2) 0.0578(6) Uani 1 1 d U
H29 H 0.7321 0.8830 0.5799 0.069 Uiso 1 1 calc R
C30 C 0.4052(3) 1.2774(2) 0.6252(3) 0.0738(8) Uani 1 1 d U
H30A H 0.4264 1.3323 0.6799 0.111 Uiso 1 1 calc R
H30B H 0.3049 1.3014 0.6382 0.111 Uiso 1 1 calc R
H30C H 0.4514 1.2884 0.5404 0.111 Uiso 1 1 calc R

loop_
_atom_site_aniso_label
_atom_site_aniso_U_11
_atom_site_aniso_U_22
_atom_site_aniso_U_33
_atom_site_aniso_U_23
_atom_site_aniso_U_13
_atom_site_aniso_U_12
Fe1 0.0475(2) 0.04149(18) 0.03924(18) 0.00506(12) -0.01491(14) -0.01559(14)
O1 0.0439(9) 0.0534(10) 0.0622(10) 0.0031(8) -0.0105(8) -0.0192(7)
C1 0.086(2) 0.0595(16) 0.0619(16) -0.0068(13) -0.0256(15) -0.0233(14)
C2 0.087(2) 0.087(2) 0.0667(17) 0.0022(15) -0.0295(16) -0.0513(18)
C3 0.104(2) 0.092(2) 0.0445(14) 0.0007(14) -0.0196(15) -0.0456(19)
C4 0.0638(18) 0.114(3) 0.087(2) -0.0361(19) -0.0442(17) -0.0038(18)
C5 0.145(3) 0.0648(18) 0.078(2) 0.0177(15) -0.075(2) -0.031(2)
C6 0.0405(11) 0.0381(10) 0.0407(11) 0.0041(8) -0.0154(9) -0.0121(9)
C7 0.0433(12) 0.0438(12) 0.0501(12) 0.0063(9) -0.0126(10) -0.0175(10)
C8 0.0388(12) 0.0474(12) 0.0532(13) 0.0020(10) -0.0104(10) -0.0133(10)
C9 0.0426(12) 0.0419(11) 0.0429(11) 0.0037(9) -0.0157(9) -0.0125(9)
C10 0.0437(12) 0.0420(11) 0.0365(10) 0.0069(9) -0.0115(9) -0.0123(9)
C11 0.0383(11) 0.0408(11) 0.0431(11) 0.0074(9) -0.0106(9) -0.0129(9)
C12 0.0447(12) 0.0387(11) 0.0436(12) 0.0057(9) -0.0107(10) -0.0055(9)
C13 0.0605(15) 0.0549(14) 0.0674(16) 0.0132(12) -0.0300(13) -0.0100(12)
C14 0.083(2) 0.0690(18) 0.0706(18) 0.0166(14) -0.0389(16) -0.0011(16)
C15 0.083(2) 0.0602(16) 0.0606(16) 0.0242(13) -0.0124(15) 0.0044(15)
C16 0.0623(16) 0.0495(14) 0.0725(17) 0.0173(13) -0.0010(14) -0.0103(12)
C17 0.0525(14) 0.0441(12) 0.0556(14) 0.0090(10) -0.0115(11) -0.0112(11)
C18 0.0495(13) 0.0441(12) 0.0418(11) 0.0054(9) -0.0085(10) -0.0186(10)
C19 0.0599(15) 0.0552(14) 0.0519(14) 0.0002(11) -0.0014(12) -0.0141(12)
C20 0.088(2) 0.0686(18) 0.0605(17) -0.0142(14) 0.0058(15) -0.0274(16)
C21 0.108(3) 0.101(2) 0.0554(17) -0.0168(16) -0.0106(17) -0.052(2)
C22 0.103(2) 0.100(2) 0.0657(18) 0.0033(16) -0.0427(17) -0.0354(19)
C23 0.0768(18) 0.0612(15) 0.0570(15) 0.0021(12) -0.0317(13) -0.0201(13)
C24 0.0458(12) 0.0413(11) 0.0428(11) 0.0036(9) -0.0181(10) -0.0101(9)
C25 0.0540(15) 0.0531(14) 0.0590(15) 0.0098(11) -0.0045(12) -0.0064(11)
C26 0.0598(16) 0.0537(15) 0.0687(17) 0.0033(13) -0.0112(13) 0.0037(12)
C27 0.0693(16) 0.0430(12) 0.0502(13) 0.0030(10) -0.0292(12) -0.0071(11)
C28 0.0656(16) 0.0494(13) 0.0653(16) 0.0141(12) -0.0177(13) -0.0188(12)
C29 0.0463(14) 0.0477(13) 0.0712(16) 0.0101(12) -0.0104(12) -0.0078(11)
C30 0.101(2) 0.0478(14) 0.0699(17) 0.0110(13) -0.0377(16) -0.0053(14)

loop_
_atom_type_symbol
_atom_type_description
_atom_type_scat_dispersion_real
_atom_type_scat_dispersion_imag
_atom_type_scat_source
C C 0.0033 0.0016 'International Tables Vol C Tables 4.2.6.8 and 6.1.1.4'
O O 0.0106 0.0060 'International Tables Vol C Tables 4.2.6.8 and 6.1.1.4'
Fe Fe 0.3463 0.8444 'International Tables Vol C Tables 4.2.6.8 and 6.1.1.4'
H H 0.0000 0.0000 'International Tables Vol C Tables 4.2.6.8 and 6.1.1.4'

loop_
_geom_angle_atom_site_label_1
_geom_angle_atom_site_label_2
_geom_angle_atom_site_label_3
_geom_angle
C5 Fe1 C4 40.52(14)
C5 Fe1 C7 111.46(11)
C4 Fe1 C7 136.34(13)
C5 Fe1 C2 67.69(13)
C4 Fe1 C2 40.49(13)
C7 Fe1 C2 175.92(12)
C5 Fe1 C8 132.63(14)
C4 Fe1 C8 173.14(14)
C7 Fe1 C8 40.80(9)
C2 Fe1 C8 142.75(12)
C5 Fe1 C1 66.86(12)
C4 Fe1 C1 67.01(13)
C7 Fe1 C1 144.37(11)
C2 Fe1 C1 39.41(12)
C8 Fe1 C1 112.18(11)
C5 Fe1 C10 149.57(13)
C4 Fe1 C10 117.52(12)
C7 Fe1 C10 68.31(9)
C2 Fe1 C10 110.25(10)
C8 Fe1 C10 68.39(9)
C1 Fe1 C10 131.99(10)
C5 Fe1 C3 39.83(13)
C4 Fe1 C3 67.30(14)
C7 Fe1 C3 115.27(11)
C2 Fe1 C3 66.85(12)
C8 Fe1 C3 107.49(12)
C1 Fe1 C3 39.60(11)
C10 Fe1 C3 169.66(11)
C5 Fe1 C6 118.45(11)
C4 Fe1 C6 113.00(11)
C7 Fe1 C6 40.77(8)
C2 Fe1 C6 135.73(11)
C8 Fe1 C6 68.77(9)
C1 Fe1 C6 172.43(10)
C10 Fe1 C6 40.75(8)
C3 Fe1 C6 147.91(11)
C5 Fe1 C9 169.67(13)
C4 Fe1 C9 145.84(14)
C7 Fe1 C9 68.80(8)
C2 Fe1 C9 112.81(11)
C8 Fe1 C9 40.94(8)
C1 Fe1 C9 106.56(10)
C10 Fe1 C9 40.69(8)
C3 Fe1 C9 130.13(12)
C6 Fe1 C9 68.95(8)
C11 O1 H50 109.5
C2 C1 C3 109.2(3)
C2 C1 Fe1 70.18(16)
C3 C1 Fe1 70.33(15)
C2 C1 H1 125.4
C3 C1 H1 125.4
Fe1 C1 H1 125.7
C1 C2 C4 107.8(3)
C1 C2 Fe1 70.41(16)
C4 C2 Fe1 69.69(16)
C1 C2 H2 126.1
C4 C2 H2 126.1
Fe1 C2 H2 125.4
C1 C3 C5 108.2(3)
C1 C3 Fe1 70.07(15)
C5 C3 Fe1 69.77(16)
C1 C3 H3 125.9
C5 C3 H3 125.9
Fe1 C3 H3 125.8
C2 C4 C5 107.1(3)
C2 C4 Fe1 69.81(16)
C5 C4 Fe1 69.73(17)
C2 C4 H4 126.4
C5 C4 H4 126.4
Fe1 C4 H4 125.6
C3 C5 C4 107.7(3)
C3 C5 Fe1 70.41(16)
C4 C5 Fe1 69.75(16)
C3 C5 H5 126.1
C4 C5 H5 126.1
Fe1 C5 H5 125.3
C7 C6 C10 106.90(18)
C7 C6 C11 128.23(18)
C10 C6 C11 124.75(18)
C7 C6 Fe1 68.98(12)
C10 C6 Fe1 69.21(11)
C11 C6 Fe1 129.77(14)
C8 C7 C6 108.65(18)
C8 C7 Fe1 69.69(12)
C6 C7 Fe1 70.25(12)
C8 C7 H7 125.7
C6 C7 H7 125.7
Fe1 C7 H7 126.0
C7 C8 C9 108.33(19)
C7 C8 Fe1 69.52(12)
C9 C8 Fe1 70.21(12)
C7 C8 H8 125.8
C9 C8 H8 125.8
Fe1 C8 H8 126.0
C10 C9 C8 106.75(18)
C10 C9 C24 126.15(19)
C8 C9 C24 127.09(19)
C10 C9 Fe1 69.10(11)
C8 C9 Fe1 68.85(12)
C24 C9 Fe1 127.32(15)
C9 C10 C6 109.36(18)
C9 C10 Fe1 70.21(12)
C6 C10 Fe1 70.05(11)
C9 C10 H10 125.3
C6 C10 H10 125.3
Fe1 C10 H10 126.0
O1 C11 C6 109.85(16)
O1 C11 C18 105.41(16)
C6 C11 C18 112.32(17)
O1 C11 C12 108.91(17)
C6 C11 C12 110.22(17)
C18 C11 C12 109.99(17)
C13 C12 C17 118.8(2)
C13 C12 C11 121.9(2)
C17 C12 C11 119.3(2)
C12 C13 C14 120.5(3)
C12 C13 H13 119.7
C14 C13 H13 119.7
C15 C14 C13 120.5(3)
C15 C14 H14 119.7
C13 C14 H14 119.7
C14 C15 C16 120.0(3)
C14 C15 H15 120.0
C16 C15 H15 120.0
C15 C16 C17 119.9(3)
C15 C16 H16 120.1
C17 C16 H16 120.1
C12 C17 C16 120.3(2)
C12 C17 H17 119.8
C16 C17 H17 119.8
C23 C18 C19 118.5(2)
C23 C18 C11 122.9(2)
C19 C18 C11 118.6(2)
C20 C19 C18 120.8(3)
C20 C19 H19 119.6
C18 C19 H19 119.6
C21 C20 C19 120.2(3)
C21 C20 H20 119.9
C19 C20 H20 119.9
C20 C21 C22 119.9(3)
C20 C21 H21 120.1
C22 C21 H21 120.1
C21 C22 C23 120.5(3)
C21 C22 H22 119.8
C23 C22 H22 119.8
C18 C23 C22 120.1(3)
C18 C23 H23 120.0
C22 C23 H23 120.0
C25 C24 C29 116.8(2)
C25 C24 C9 121.2(2)
C29 C24 C9 121.9(2)
C24 C25 C26 121.0(2)
C24 C25 H25 119.5
C26 C25 H25 119.5
C27 C26 C25 121.9(2)
C27 C26 H26 119.1
C25 C26 H26 119.1
C28 C27 C26 117.3(2)
C28 C27 C30 121.5(2)
C26 C27 C30 121.2(2)
C27 C28 C29 121.7(2)
C27 C28 H28 119.2
C29 C28 H28 119.2
C28 C29 C24 121.4(2)
C28 C29 H29 119.3
C24 C29 H29 119.3
C27 C30 H30A 109.5
C27 C30 H30B 109.5
H30A C30 H30B 109.5
C27 C30 H30C 109.5
H30A C30 H30C 109.5
H30B C30 H30C 109.5

loop_
_geom_bond_atom_site_label_1
_geom_bond_atom_site_label_2
_geom_bond_distance
Fe1 C5 2.032(3)
Fe1 C4 2.032(3)
Fe1 C7 2.032(2)
Fe1 C2 2.033(3)
Fe1 C8 2.034(2)
Fe1 C1 2.036(3)
Fe1 C10 2.038(2)
Fe1 C3 2.040(3)
Fe1 C6 2.049(2)
Fe1 C9 2.053(2)
O1 C11 1.443(2)
O1 H50 0.8200
C1 C2 1.372(4)
C1 C3 1.381(4)
C1 H1 0.9300
C2 C4 1.407(4)
C2 H2 0.9300
C3 C5 1.387(5)
C3 H3 0.9300
C4 C5 1.407(5)
C4 H4 0.9300
C5 H5 0.9300
C6 C7 1.422(3)
C6 C10 1.423(3)
C6 C11 1.512(3)
C7 C8 1.417(3)
C7 H7 0.9300
C8 C9 1.429(3)
C8 H8 0.9300
C9 C10 1.422(3)
C9 C24 1.481(3)
C10 H10 0.9300
C11 C18 1.533(3)
C11 C12 1.534(3)
C12 C13 1.377(3)
C12 C17 1.388(3)
C13 C14 1.381(4)
C13 H13 0.9300
C14 C15 1.368(4)
C14 H14 0.9300
C15 C16 1.370(4)
C15 H15 0.9300
C16 C17 1.390(3)
C16 H16 0.9300
C17 H17 0.9300
C18 C23 1.377(3)
C18 C19 1.390(3)
C19 C20 1.382(4)
C19 H19 0.9300
C20 C21 1.361(5)
C20 H20 0.9300
C21 C22 1.370(5)
C21 H21 0.9300
C22 C23 1.395(4)
C22 H22 0.9300
C23 H23 0.9300
C24 C25 1.379(3)
C24 C29 1.384(3)
C25 C26 1.386(3)
C25 H25 0.9300
C26 C27 1.366(4)
C26 H26 0.9300
C27 C28 1.365(3)
C27 C30 1.514(3)
C28 C29 1.380(3)
C28 H28 0.9300
C29 H29 0.9300
C30 H30A 0.9600
C30 H30B 0.9600
C30 H30C 0.9600

loop_
_geom_torsion_atom_site_label_1
_geom_torsion_atom_site_label_2
_geom_torsion_atom_site_label_3
_geom_torsion_atom_site_label_4
_geom_torsion
C5 Fe1 C1 C2 82.5(2)
C4 Fe1 C1 C2 38.3(2)
C7 Fe1 C1 C2 177.49(18)
C8 Fe1 C1 C2 -149.09(18)
C10 Fe1 C1 C2 -68.8(2)
C3 Fe1 C1 C2 120.0(3)
C6 Fe1 C1 C2 -53.4(8)
C9 Fe1 C1 C2 -105.97(19)
C5 Fe1 C1 C3 -37.5(2)
C4 Fe1 C1 C3 -81.7(2)
C7 Fe1 C1 C3 57.5(3)
C2 Fe1 C1 C3 -120.0(3)
C8 Fe1 C1 C3 90.9(2)
C10 Fe1 C1 C3 171.25(18)
C6 Fe1 C1 C3 -173.4(7)
C9 Fe1 C1 C3 134.06(19)
C3 C1 C2 C4 -0.2(3)
Fe1 C1 C2 C4 -59.92(18)
C3 C1 C2 Fe1 59.73(19)
C5 Fe1 C2 C1 -80.2(2)
C4 Fe1 C2 C1 -118.5(3)
C7 Fe1 C2 C1 -159.0(14)
C8 Fe1 C2 C1 51.8(3)
C10 Fe1 C2 C1 132.40(17)
C3 Fe1 C2 C1 -36.91(18)
C6 Fe1 C2 C1 171.29(15)
C9 Fe1 C2 C1 88.59(18)
C5 Fe1 C2 C4 38.3(2)
C7 Fe1 C2 C4 -40.4(15)
C8 Fe1 C2 C4 170.35(19)
C1 Fe1 C2 C4 118.5(3)
C10 Fe1 C2 C4 -109.1(2)
C3 Fe1 C2 C4 81.6(2)
C6 Fe1 C2 C4 -70.2(2)
C9 Fe1 C2 C4 -152.87(19)
C2 C1 C3 C5 0.0(3)
Fe1 C1 C3 C5 59.59(19)
C2 C1 C3 Fe1 -59.64(19)
C5 Fe1 C3 C1 119.1(3)
C4 Fe1 C3 C1 80.9(2)
C7 Fe1 C3 C1 -147.09(18)
C2 Fe1 C3 C1 36.74(19)
C8 Fe1 C3 C1 -103.89(19)
C10 Fe1 C3 C1 -39.0(7)
C6 Fe1 C3 C1 178.36(18)
C9 Fe1 C3 C1 -64.3(2)
C4 Fe1 C3 C5 -38.3(2)
C7 Fe1 C3 C5 93.8(2)
C2 Fe1 C3 C5 -82.4(2)
C8 Fe1 C3 C5 137.0(2)
C1 Fe1 C3 C5 -119.1(3)
C10 Fe1 C3 C5 -158.2(5)
C6 Fe1 C3 C5 59.2(3)
C9 Fe1 C3 C5 176.58(18)
C1 C2 C4 C5 0.3(3)
Fe1 C2 C4 C5 -60.03(19)
C1 C2 C4 Fe1 60.37(19)
C5 Fe1 C4 C2 -118.1(3)
C7 Fe1 C4 C2 176.16(16)
C8 Fe1 C4 C2 -121.9(9)
C1 Fe1 C4 C2 -37.29(17)
C10 Fe1 C4 C2 89.47(19)
C3 Fe1 C4 C2 -80.4(2)
C6 Fe1 C4 C2 134.49(17)
C9 Fe1 C4 C2 48.5(3)
C7 Fe1 C4 C5 -65.8(2)
C2 Fe1 C4 C5 118.1(3)
C8 Fe1 C4 C5 -3.8(10)
C1 Fe1 C4 C5 80.8(2)
C10 Fe1 C4 C5 -152.48(18)
C3 Fe1 C4 C5 37.63(18)
C6 Fe1 C4 C5 -107.46(19)
C9 Fe1 C4 C5 166.53(19)
C1 C3 C5 C4 0.3(3)
Fe1 C3 C5 C4 60.04(19)
C1 C3 C5 Fe1 -59.78(19)
C2 C4 C5 C3 -0.4(3)
Fe1 C4 C5 C3 -60.5(2)
C2 C4 C5 Fe1 60.08(19)
C4 Fe1 C5 C3 118.4(3)
C7 Fe1 C5 C3 -104.17(19)
C2 Fe1 C5 C3 80.1(2)
C8 Fe1 C5 C3 -62.2(2)
C1 Fe1 C5 C3 37.26(18)
C10 Fe1 C5 C3 172.42(18)
C6 Fe1 C5 C3 -148.73(17)
C9 Fe1 C5 C3 -14.7(7)
C7 Fe1 C5 C4 137.42(18)
C2 Fe1 C5 C4 -38.27(19)
C8 Fe1 C5 C4 179.38(17)
C1 Fe1 C5 C4 -81.1(2)
C10 Fe1 C5 C4 54.0(3)
C3 Fe1 C5 C4 -118.4(3)
C6 Fe1 C5 C4 92.9(2)
C9 Fe1 C5 C4 -133.1(6)
C5 Fe1 C6 C7 90.50(18)
C4 Fe1 C6 C7 135.33(18)
C2 Fe1 C6 C7 176.90(16)
C8 Fe1 C6 C7 -37.52(12)
C1 Fe1 C6 C7 -136.2(8)
C10 Fe1 C6 C7 -118.62(17)
C3 Fe1 C6 C7 51.8(3)
C9 Fe1 C6 C7 -81.55(13)
C5 Fe1 C6 C10 -150.87(17)
C4 Fe1 C6 C10 -106.05(18)
C7 Fe1 C6 C10 118.62(17)
C2 Fe1 C6 C10 -64.47(19)
C8 Fe1 C6 C10 81.11(13)
C1 Fe1 C6 C10 -17.6(8)
C3 Fe1 C6 C10 170.4(2)
C9 Fe1 C6 C10 37.07(12)
C5 Fe1 C6 C11 -32.4(2)
C4 Fe1 C6 C11 12.5(2)
C7 Fe1 C6 C11 -122.9(2)
C2 Fe1 C6 C11 54.0(2)
C8 Fe1 C6 C11 -160.4(2)
C1 Fe1 C6 C11 100.9(8)
C10 Fe1 C6 C11 118.5(2)
C3 Fe1 C6 C11 -71.1(3)
C9 Fe1 C6 C11 155.6(2)
C10 C6 C7 C8 0.3(2)
C11 C6 C7 C8 -176.0(2)
Fe1 C6 C7 C8 59.31(15)
C10 C6 C7 Fe1 -59.05(14)
C11 C6 C7 Fe1 124.7(2)
C5 Fe1 C7 C8 131.17(17)
C4 Fe1 C7 C8 170.72(18)
C2 Fe1 C7 C8 -151.7(14)
C1 Fe1 C7 C8 51.3(2)
C10 Fe1 C7 C8 -81.61(14)
C3 Fe1 C7 C8 87.80(17)
C6 Fe1 C7 C8 -119.68(18)
C9 Fe1 C7 C8 -37.74(13)
C5 Fe1 C7 C6 -109.15(17)
C4 Fe1 C7 C6 -69.6(2)
C2 Fe1 C7 C6 -32.0(15)
C8 Fe1 C7 C6 119.68(18)
C1 Fe1 C7 C6 171.00(16)
C10 Fe1 C7 C6 38.07(12)
C3 Fe1 C7 C6 -152.52(15)
C9 Fe1 C7 C6 81.94(13)
C6 C7 C8 C9 0.0(2)
Fe1 C7 C8 C9 59.70(15)
C6 C7 C8 Fe1 -59.65(15)
C5 Fe1 C8 C7 -72.2(2)
C4 Fe1 C8 C7 -68.8(10)
C2 Fe1 C8 C7 176.80(17)
C1 Fe1 C8 C7 -150.59(14)
C10 Fe1 C8 C7 81.41(14)
C3 Fe1 C8 C7 -108.66(15)
C6 Fe1 C8 C7 37.49(12)
C9 Fe1 C8 C7 119.42(18)
C5 Fe1 C8 C9 168.37(16)
C4 Fe1 C8 C9 171.8(9)
C7 Fe1 C8 C9 -119.42(18)
C2 Fe1 C8 C9 57.4(2)
C1 Fe1 C8 C9 89.99(15)
C10 Fe1 C8 C9 -38.01(12)
C3 Fe1 C8 C9 131.92(14)
C6 Fe1 C8 C9 -81.93(13)
C7 C8 C9 C10 -0.3(2)
Fe1 C8 C9 C10 58.94(14)
C7 C8 C9 C24 179.2(2)
Fe1 C8 C9 C24 -121.5(2)
C7 C8 C9 Fe1 -59.27(15)
C5 Fe1 C9 C10 -174.5(6)
C4 Fe1 C9 C10 63.2(2)
C7 Fe1 C9 C10 -80.97(13)
C2 Fe1 C9 C10 94.98(15)
C8 Fe1 C9 C10 -118.59(17)
C1 Fe1 C9 C10 136.45(14)
C3 Fe1 C9 C10 173.25(14)
C6 Fe1 C9 C10 -37.12(12)
C5 Fe1 C9 C8 -55.9(6)
C4 Fe1 C9 C8 -178.25(19)
C7 Fe1 C9 C8 37.62(13)
C2 Fe1 C9 C8 -146.42(15)
C1 Fe1 C9 C8 -104.96(15)
C10 Fe1 C9 C8 118.59(17)
C3 Fe1 C9 C8 -68.16(17)
C6 Fe1 C9 C8 81.47(13)
C5 Fe1 C9 C24 65.4(7)
C4 Fe1 C9 C24 -57.0(3)
C7 Fe1 C9 C24 158.8(2)
C2 Fe1 C9 C24 -25.2(2)
C8 Fe1 C9 C24 121.2(2)
C1 Fe1 C9 C24 16.2(2)
C10 Fe1 C9 C24 -120.2(2)
C3 Fe1 C9 C24 53.1(2)
C6 Fe1 C9 C24 -157.3(2)
C8 C9 C10 C6 0.5(2)
C24 C9 C10 C6 -179.07(19)
Fe1 C9 C10 C6 59.28(14)
C8 C9 C10 Fe1 -58.78(14)
C24 C9 C10 Fe1 121.7(2)
C7 C6 C10 C9 -0.5(2)
C11 C6 C10 C9 175.92(18)
Fe1 C6 C10 C9 -59.37(14)
C7 C6 C10 Fe1 58.91(14)
C11 C6 C10 Fe1 -124.71(19)
C5 Fe1 C10 C9 178.0(2)
C4 Fe1 C10 C9 -145.61(16)
C7 Fe1 C10 C9 82.28(13)
C2 Fe1 C10 C9 -101.81(15)
C8 Fe1 C10 C9 38.23(12)
C1 Fe1 C10 C9 -62.70(18)
C3 Fe1 C10 C9 -30.0(6)
C6 Fe1 C10 C9 120.37(17)
C5 Fe1 C10 C6 57.7(3)
C4 Fe1 C10 C6 94.03(17)
C7 Fe1 C10 C6 -38.09(12)
C2 Fe1 C10 C6 137.82(15)
C8 Fe1 C10 C6 -82.14(13)
C1 Fe1 C10 C6 176.93(15)
C3 Fe1 C10 C6 -150.4(6)
C9 Fe1 C10 C6 -120.37(17)
C7 C6 C11 O1 -149.0(2)
C10 C6 C11 O1 35.4(3)
Fe1 C6 C11 O1 -55.5(2)
C7 C6 C11 C18 94.0(2)
C10 C6 C11 C18 -81.6(2)
Fe1 C6 C11 C18 -172.42(14)
C7 C6 C11 C12 -29.0(3)
C10 C6 C11 C12 155.43(19)
Fe1 C6 C11 C12 64.6(2)
O1 C11 C12 C13 18.6(3)
C6 C11 C12 C13 -102.0(2)
C18 C11 C12 C13 133.7(2)
O1 C11 C12 C17 -162.37(18)
C6 C11 C12 C17 77.1(2)
C18 C11 C12 C17 -47.3(3)
C17 C12 C13 C14 -1.4(4)
C11 C12 C13 C14 177.6(2)
C12 C13 C14 C15 0.9(4)
C13 C14 C15 C16 0.0(4)
C14 C15 C16 C17 -0.3(4)
C13 C12 C17 C16 1.1(3)
C11 C12 C17 C16 -177.9(2)
C15 C16 C17 C12 -0.3(4)
O1 C11 C18 C23 -111.9(2)
C6 C11 C18 C23 7.7(3)
C12 C11 C18 C23 130.9(2)
O1 C11 C18 C19 67.0(2)
C6 C11 C18 C19 -173.40(19)
C12 C11 C18 C19 -50.2(3)
C23 C18 C19 C20 0.1(4)
C11 C18 C19 C20 -178.9(2)
C18 C19 C20 C21 0.6(4)
C19 C20 C21 C22 -0.3(5)
C20 C21 C22 C23 -0.7(5)
C19 C18 C23 C22 -1.0(4)
C11 C18 C23 C22 177.8(2)
C21 C22 C23 C18 1.3(5)
C10 C9 C24 C25 173.1(2)
C8 C9 C24 C25 -6.4(3)
Fe1 C9 C24 C25 -96.8(2)
C10 C9 C24 C29 -4.2(3)
C8 C9 C24 C29 176.4(2)
Fe1 C9 C24 C29 85.9(3)
C29 C24 C25 C26 0.3(4)
C9 C24 C25 C26 -177.1(2)
C24 C25 C26 C27 0.2(4)
C25 C26 C27 C28 -0.7(4)
C25 C26 C27 C30 179.1(2)
C26 C27 C28 C29 0.8(4)
C30 C27 C28 C29 -179.0(2)
C27 C28 C29 C24 -0.3(4)
C25 C24 C29 C28 -0.2(4)
C9 C24 C29 C28 177.2(2)
